data_7228729
loop_
_publ_author_name
'Zaarour, Moussa'
'perez, olivier'
'Boullay, Philippe'
'Martens, Joern'
'Mihailova, Boriana D.'
'Karaghiosoff, Konstantin'
'Palatinus, Luk\'a\<s'
'Mintova, Svetlana'

_publ_section_title
;
 Synthesis of New Framework Cobalt Aluminophosphate by Opening Cobalt
 Methylphosphonate Layered Material
;
_journal_name_full CrystEngComm
_journal_paper_doi 10.1039/C7CE01129F
_journal_year 2017
_chemical_formula_sum 'Al4 Co2.323 H24 O40 P8'
_chemical_formula_weight 1156.8
_chemical_name_systematic ' ?'
_space_group_IT_number 14
_symmetry_cell_setting monoclinic
_symmetry_Int_Tables_number 14
_symmetry_space_group_name_Hall '-P 2yn'
_symmetry_space_group_name_H-M 'P 1 21/n 1'
_cell_angle_alpha 90
_cell_angle_beta 90
_cell_angle_gamma 90
_cell_formula_units_Z 1
_cell_length_a 8.402(4)
_cell_length_b 16.569(7)
_cell_length_c 5.108(11)
_cell_measurement_temperature 293
_cell_volume 711.1(16)
_diffrn_ambient_temperature 293
_diffrn_measurement_device 'four-circle diffractometer'
_diffrn_measurement_device_type 'Bruker CCD'
_diffrn_radiation_monochromator graphite
_diffrn_radiation_probe x-ray
_diffrn_radiation_source 'X-ray tube'
_diffrn_radiation_type 'Mo K\a'
_diffrn_radiation_wavelength 0.71073
_diffrn_reflns_av_R_equivalents 0.0663
_diffrn_reflns_av_unetI/netI 0.0816
_diffrn_reflns_limit_h_max 11
_diffrn_reflns_limit_h_min -12
_diffrn_reflns_limit_k_max 24
_diffrn_reflns_limit_k_min -24
_diffrn_reflns_limit_l_max 7
_diffrn_reflns_limit_l_min -7
_diffrn_reflns_number 10492
_diffrn_reflns_theta_max 32.89
_diffrn_reflns_theta_min 2.46
_exptl_absorpt_coefficient_mu 2.085
_exptl_crystal_density_diffrn 2.701
_exptl_crystal_F_000 579
_refine_diff_density_max 0.84
_refine_diff_density_min -1.21
_refine_ls_extinction_coef 0
_refine_ls_extinction_method 'B-C type 1 Gaussian isotropic (Becker & Coppens, 1974)'
_refine_ls_goodness_of_fit_gt 1.79
_refine_ls_goodness_of_fit_ref 1.54
_refine_ls_hydrogen_treatment constr
_refine_ls_number_constraints 0
_refine_ls_number_parameters 132
_refine_ls_number_reflns 2499
_refine_ls_number_restraints 0
_refine_ls_R_factor_all 0.0869
_refine_ls_R_factor_gt 0.0580
_refine_ls_shift/su_max 0.0095
_refine_ls_shift/su_mean 0.0008
_refine_ls_structure_factor_coef F
_refine_ls_weighting_details w=1/(\s^2^(F)+0.0001F^2^)
_refine_ls_weighting_scheme sigma
_refine_ls_wR_factor_gt 0.0651
_refine_ls_wR_factor_ref 0.0681
_reflns_number_gt 1721
_reflns_number_total 2499
_reflns_threshold_expression I>3\s(I)
_cod_data_source_file c7ce01129f2.cif
_cod_data_source_block I
_cod_depositor_comments
;
The following automatic conversions were performed:

'_diffrn_radiation_probe' value 'X-ray' changed to 'x-ray' according
to
/home/data/users/saulius/crontab/automatic-downloads/rss-feeds/RSC/lib/dictionaries/cif_core.dic
dictionary named 'cif_core.dic' version 2.4.2 from 2011-04-26.

Automatic conversion script
Id: cif_fix_values 4973 2017-02-22 13:04:09Z antanas 
;
_cod_original_cell_volume 711.2(16)
_cod_original_sg_symbol_Hall '-P 2yabc'
_cod_database_code 7228729

loop_
_space_group_symop_id
_space_group_symop_operation_xyz
1 x,y,z
2 -x+1/2,y+1/2,-z+1/2
3 -x,-y,-z
4 x+1/2,-y+1/2,z+1/2

loop_
_atom_site_label
_atom_site_type_symbol
_atom_site_fract_x
_atom_site_fract_y
_atom_site_fract_z
_atom_site_adp_type
_atom_site_U_iso_or_equiv
_atom_site_site_symmetry_multiplicity
_atom_site_occupancy
_atom_site_calc_flag
Co1 Co 0.5 0 0 Uani 0.0292(3) 2 1 d
P4 P 0.80995(14) -0.08670(6) -0.2389(3) Uani 0.0156(3) 4 1 d
Al1 Al 0.63583(15) 0.29195(7) 0.2465(3) Uani 0.0131(3) 4 1 d
P2 P 0.48742(13) -0.19170(6) 0.2474(2) Uani 0.0132(3) 4 1 d
Co2 Co 0.5 0 -0.5 Uani 0.0109(15) 2 0.162(4) d
O1 O 0.5124(4) -0.09841(17) 0.2747(6) Uani 0.0212(9) 4 1 d
O2 O 0.6905(5) 0.05493(14) 0.2080(7) Uani 0.0356(13) 4 1 d
O3 O 0.9260(6) -0.0112(2) -0.2600(9) Uani 0.0419(14) 4 1 d
O4 O 0.4066(4) -0.20174(16) -0.0198(6) Uani 0.0164(9) 4 1 d
O5 O 0.3836(4) -0.21852(16) 0.4712(6) Uani 0.0151(9) 4 1 d
O6 O 0.6403(5) -0.0560(2) -0.2724(7) Uani 0.0313(11) 4 1 d
O7 O 0.8533(4) -0.14202(18) -0.4570(6) Uani 0.0200(10) 4 1 d
O8 O 0.6472(4) -0.23490(17) 0.2624(7) Uani 0.0169(8) 4 1 d
O9 O 0.0897(3) 0.81494(16) 0.2375(7) Uani 0.0227(10) 4 1 d
O10 O 0.8342(4) -0.12062(18) 0.0310(6) Uani 0.0206(10) 4 1 d
H1o9 H 0.148005 0.787321 0.145143 Uiso 0.0272 4 1 d
H2o9 H 0.126898 0.852296 0.323133 Uiso 0.0272 4 1 d
H1-o2 H 0.777804 0.032862 0.213625 Uiso 0.0428 4 1 d
H2-o2 H 0.676709 0.098182 0.282648 Uiso 0.0428 4 1 d
H1-o1 H 0.525451 -0.049566 0.28893 Uiso 0.0254 4 1 d
H1o3 H 0.985924 0.027726 -0.270899 Uiso 0.0502 4 1 d

loop_
_atom_site_aniso_label
_atom_site_aniso_type_symbol
_atom_site_aniso_U_11
_atom_site_aniso_U_22
_atom_site_aniso_U_33
_atom_site_aniso_U_12
_atom_site_aniso_U_13
_atom_site_aniso_U_23
Co1 Co 0.0221(6) 0.0196(4) 0.0457(7) 0.0053(5) 0.0109(7) 0.0087(4)
P4 P 0.0164(6) 0.0135(5) 0.0167(5) 0.0000(4) 0.0037(7) 0.0005(5)
Al1 Al 0.0108(6) 0.0150(6) 0.0137(5) 0.0000(5) 0.0031(8) 0.0007(6)
P2 P 0.0107(5) 0.0154(5) 0.0134(4) -0.0018(4) 0.0028(7) -0.0013(5)
Co2 Co 0.012(3) 0.007(2) 0.014(3) 0.002(2) -0.002(3) -0.0060(19)
O1 O 0.0216(17) 0.0118(13) 0.0302(17) -0.0052(13) 0.0025(19) -0.0048(13)
O2 O 0.035(2) 0.0193(17) 0.053(3) 0.0075(17) -0.006(2) -0.0037(19)
O3 O 0.050(3) 0.0299(19) 0.046(2) -0.0253(19) 0.000(3) -0.001(2)
O4 O 0.0179(19) 0.0169(14) 0.0144(15) -0.0014(14) -0.0001(14) 0.0016(12)
O5 O 0.0131(18) 0.0171(14) 0.0152(15) 0.0005(13) 0.0037(13) 0.0015(12)
O6 O 0.0230(19) 0.0336(18) 0.037(2) 0.0136(16) 0.001(2) -0.001(2)
O7 O 0.021(2) 0.0194(15) 0.0191(15) 0.0033(15) -0.0008(15) -0.0024(13)
O8 O 0.0115(15) 0.0159(13) 0.0233(14) -0.0010(12) 0.0020(18) 0.0015(14)
O9 O 0.0156(16) 0.0279(17) 0.0245(17) -0.0001(14) -0.0020(18) -0.0099(17)
O10 O 0.022(2) 0.0208(15) 0.0194(16) 0.0048(15) 0.0009(17) -0.0007(13)

loop_
_atom_type_symbol
_atom_type_scat_dispersion_real
_atom_type_scat_dispersion_imag
_atom_type_scat_source
Al 0.0645 0.0514 'International Tables Vol C tables 4.2.6.8 and 6.1.1.1'
Co 0.3494 0.9721 'International Tables Vol C tables 4.2.6.8 and 6.1.1.1'
H 0.0000 0.0000 'International Tables Vol C tables 4.2.6.8 and 6.1.1.1'
O 0.0106 0.0060 'International Tables Vol C tables 4.2.6.8 and 6.1.1.1'
P 0.1023 0.0942 'International Tables Vol C tables 4.2.6.8 and 6.1.1.1'

loop_
_geom_bond_atom_site_label_1
_geom_bond_atom_site_label_2
_geom_bond_site_symmetry_2
_geom_bond_distance
Co1 Co2 . 2.554(11)
Co1 Co2 1_556 2.554(11)
Co1 O1 . 2.154(5)
Co1 O1 3_655 2.154(5)
Co1 O2 . 2.126(5)
Co1 O2 3_655 2.126(5)
Co1 O6 . 2.046(6)
Co1 O6 3_655 2.046(6)
Co1 H1-o2 . 2.6336
Co1 H1-o2 3_655 2.6336
Co1 H2-o2 . 2.6336
Co1 H2-o2 3_655 2.6336
Co1 H1-o1 . 1.7026
Co1 H1-o1 3_655 1.7026
P4 O3 . 1.590(4)
P4 O6 . 1.523(4)
P4 O7 . 1.488(5)
P4 O10 . 1.503(7)
P4 H1o3 . 2.4098
Al1 O4 3_655 1.924(4)
Al1 O5 3_656 1.894(6)
Al1 O7 2_654 1.842(6)
Al1 O8 2_655 1.877(4)
Al1 O9 2_545 1.934(3)
Al1 O10 2_655 1.858(5)
Al1 H1o9 2_545 2.4494
Al1 H2o9 2_545 2.4494
P2 O1 . 1.566(3)
P2 O4 . 1.534(6)
P2 O5 . 1.505(5)
P2 O8 . 1.524(3)
P2 H1o9 1_545 2.9201
P2 H1o9 4_555 2.9084
P2 H1-o1 . 2.386
Co2 O1 1_554 1.999(4)
Co2 O1 3_655 1.999(4)
Co2 O2 1_554 2.370(6)
Co2 O2 3_655 2.370(6)
Co2 O6 . 1.898(5)
Co2 O6 3_654 1.898(5)
Co2 H1-o2 1_554 2.808
Co2 H1-o2 3_655 2.808
Co2 H2-o2 1_554 2.4665
Co2 H2-o2 3_655 2.4665
Co2 H1-o1 1_554 1.3721
Co2 H1-o1 3_655 1.3721
O1 O2 . 2.968(5)
O1 O4 . 2.446(6)
O1 O5 . 2.478(5)
O1 O6 1_556 2.646(10)
O1 O6 3_655 2.862(5)
O1 O8 . 2.530(4)
O1 O10 . 3.000(6)
O1 H2-o2 3_656 2.7637
O1 H1-o1 . 0.82
O2 O4 3_655 2.740(5)
O2 O6 3_655 2.799(6)
O2 H1-o2 . 0.82
O2 H2-o2 . 0.82
O2 H1-o1 . 2.2565
O3 O3 3_754 2.774(12)
O3 O3 3_755 2.956(12)
O3 O6 . 2.514(6)
O3 O7 . 2.466(5)
O3 O10 . 2.468(7)
O3 H2o9 3_665 2.6897
O3 H1-o2 . 2.8175
O3 H1-o2 3_755 2.5252
O3 H1o3 . 0.82
O3 H1o3 3_754 2.5228
O3 H1o3 3_755 2.8244
O4 O5 1_554 2.622(12)
O4 O5 . 2.531(12)
O4 O7 4_445 2.647(5)
O4 O8 . 2.543(6)
O4 O8 4_444 2.663(5)
O4 O9 1_545 2.982(6)
O4 O9 4_554 2.724(5)
O4 H1o9 1_545 2.3373
O4 H2-o2 3_655 2.2886
O5 O8 . 2.474(5)
O5 O8 4_445 2.598(6)
O5 O9 1_545 2.798(5)
O5 O9 4_555 2.721(5)
O5 O10 4_445 2.715(5)
O5 H1o9 1_545 2.5886
O5 H1o9 4_555 2.6506
O5 H2o9 1_545 2.569
O5 H2-o2 3_656 2.4111
O6 O7 . 2.475(5)
O6 O10 . 2.491(7)
O6 H2-o2 3_655 2.7538
O6 H1-o1 1_554 2.4422
O6 H1-o1 3_655 2.2374
O7 O8 1_554 2.725(6)
O7 O9 1_644 2.624(6)
O7 O10 1_554 2.644(12)
O7 O10 . 2.523(12)
O7 H2o9 1_644 2.5599
O7 H1o3 3_754 2.7096
O8 O9 4_555 2.808(10)
O8 O10 . 2.730(5)
O8 H1o9 4_555 2.1395
O8 H2o9 4_554 2.9745
O9 O10 1_465 2.619(5)
O9 H1o9 . 0.82
O9 H2o9 . 0.82
O9 H1o3 3_665 2.6886
O10 H2o9 1_645 2.9112
O10 H1-o2 . 2.7499
O10 H1o3 3_755 2.4808
H1o9 H2o9 . 1.4203
H2o9 H2-o2 3_666 2.7298
H2o9 H1o3 3_665 2.2185
H1-o2 H2-o2 . 1.4203
H1-o2 H1-o1 . 2.5513
H1-o2 H1o3 3_755 2.2438
H2-o2 H1-o1 . 2.7585
H2-o2 H1-o1 3_656 2.8851
H1-o1 H1-o1 3_656 2.7443
H1o3 H1o3 3_754 2.5256
H1o3 H1o3 3_755 2.9258

loop_
_geom_hbond_atom_site_label_D
_geom_hbond_atom_site_label_H
_geom_hbond_atom_site_label_A
_geom_hbond_site_symmetry_D
_geom_hbond_site_symmetry_A
_geom_hbond_distance_DH
_geom_hbond_distance_HA
_geom_hbond_distance_DA
_geom_hbond_angle_DHA
O9 H1o9 O4 . 1_565 0.82 2.34 2.982(6) 136.05
O9 H1o9 O8 . 4_454 0.82 2.14 2.808(10) 138.64
O2 H2-o2 O4 . 3_655 0.82 2.29 2.740(5) 115.20
O2 H2-o2 O5 . 3_656 0.82 2.41 3.228(6) 174.23
Co2 H1-o1 Co1 1_556 . 1.37 1.70 2.5542 111.90
Co2 H1-o1 P2 1_556 . 1.37 2.39 3.430(3) 129.77
Co2 H1-o1 O1 1_556 . 1.37 0.82 1.999(4) 129.77
O1 H1-o1 Co1 . . 0.82 1.70 2.154(5) 112.47
O1 H1-o1 Co2 . 1_556 0.82 1.37 1.999(4) 129.77
O1 H1-o1 O2 . . 0.82 2.26 2.968(5) 145.42
O1 H1-o1 O6 . 1_556 0.82 2.44 2.646(10) 95.23
O1 H1-o1 O6 . 3_655 0.82 2.24 2.862(5) 133.24
O3 H1o3 O10 . 3_755 0.82 2.48 3.193(6) 145.93

loop_
_twin_individual_id
_twin_individual_mass_fraction_refined
_twin_individual_twin_matrix_11
_twin_individual_twin_matrix_12
_twin_individual_twin_matrix_13
_twin_individual_twin_matrix_21
_twin_individual_twin_matrix_22
_twin_individual_twin_matrix_23
_twin_individual_twin_matrix_31
_twin_individual_twin_matrix_32
_twin_individual_twin_matrix_33
1 0.583(3) 1 0 0 0 1 0 0 0 1
2 0.417(3) 1 0 0 0 -1 0 0 0 -1
